data_1526110
loop_
_publ_author_name
'Goh, E.-Y.'
'Kim, E.-J.'
'Kim, S.-J.'

_publ_section_title
;
 Structure modification on quaternary rare earth thiophosphates: Na Yb P2
 S6, Na Sm P2 S6 and K Sm P2 S7
;
_journal_name_full 'Journal of Solid State Chemistry'
_journal_page_first 195
_journal_page_last 204
_journal_volume 160
_journal_year 2001
_chemical_formula_sum 'Na P2 S6 Sm'
_chemical_name_systematic 'Na Sm (P2 S6)'
_space_group_IT_number 14
_symmetry_space_group_name_Hall '-P 2yab'
_symmetry_space_group_name_H-M 'P 1 21/a 1'
_cell_angle_alpha 90
_cell_angle_beta 111.3
_cell_angle_gamma 90
_cell_formula_units_Z 4
_cell_length_a 11.0717
_cell_length_b 7.2994
_cell_length_c 11.579
_cell_volume 871.856
_citation_journal_id_ASTM JSSCBI
_cod_data_source_file Goh_JSSCBI_2001_1614.cif
_cod_data_source_block Na1P2S6Sm1
_cod_original_cell_volume 871.8555
_cod_original_sg_symbol_Hall '-P 2ybc (z,y,-x)'
_cod_original_formula_sum 'Na1 P2 S6 Sm1'
_cod_database_code 1526110

loop_
_symmetry_equiv_pos_as_xyz
x,y,z
-x+1/2,y+1/2,-z
-x,-y,-z
x-1/2,-y-1/2,z

loop_
_atom_site_label
_atom_site_type_symbol
_atom_site_fract_x
_atom_site_fract_y
_atom_site_fract_z
_atom_site_occupancy
_atom_site_U_iso_or_equiv
S5 S-2 0.3667 0.7971 0.284 1 0.0
P2 P+4 0.2495 0.1036 0.8232 1 0.0
S4 S-2 0.4349 0.2996 0.3809 1 0.0
P1 P+4 0.7507 0.1145 0.3073 1 0.0
S2 S-2 0.1857 0.9803 0.9491 1 0.0
S1 S-2 0.6615 0.0068 0.4121 1 0.0
Na1 Na+1 0.3791 0.391 0.6397 1 0.0
S6 S-2 0.1453 0.1853 0.193 1 0.0
Sm1 Sm+3 0.4094 0.1099 0.1539 1 0.0
S3 S-2 0.4356 0.1877 0.907 1 0.0
